data_1532148
loop_
_publ_author_name
'Straehle, J.'
'Gelinek, J.'
'Koelmel, M.'

_publ_section_title
;
 Ueber den thermischen Abbau einiger Alkalimetall- und
 Ammoniumhalogenoaurate(III) und die Kristallstruktur der
 Zersetzungsprodukte Rb2 Au2 Br6, Rb3 Au3 Cl8 und Au (N H3) Cl3
;
_journal_name_full 'Zeitschrift fuer Anorganische und Allgemeine Chemie'
_journal_page_first 241
_journal_page_last 260
_journal_volume 456
_journal_year 1979
_chemical_formula_sum 'Au Cl3 H3 N'
_chemical_name_systematic '(Au (N H3)) Cl3'
_space_group_IT_number 14
_symmetry_space_group_name_Hall '-P 2ybc'
_symmetry_space_group_name_H-M 'P 1 21/c 1'
_cell_angle_alpha 90
_cell_angle_beta 126.77
_cell_angle_gamma 90
_cell_formula_units_Z 4
_cell_length_a 6.161
_cell_length_b 10.969
_cell_length_c 9.899
_cell_volume 535.879
_citation_journal_id_ASTM ZAACAB
_cod_data_source_file Straehle_ZAACAB_1979_985.cif
_cod_data_source_block H3Au1Cl3N1
_cod_original_cell_volume 535.8786
_cod_original_formula_sum 'H3 Au1 Cl3 N1'
_cod_database_code 1532148

loop_
_symmetry_equiv_pos_as_xyz
x,y,z
-x,y+1/2,-z+1/2
-x,-y,-z
x,-y-1/2,z-1/2

loop_
_atom_site_label
_atom_site_type_symbol
_atom_site_fract_x
_atom_site_fract_y
_atom_site_fract_z
_atom_site_occupancy
_atom_site_U_iso_or_equiv
_atom_site_attached_hydrogens
Cl2 Cl-1 -0.3089 0.1579 0.0125 1 0.0 0
N1 N-3 0.54 0.085 0.282 1 0.0 3
Cl3 Cl-1 0.1095 -0.0435 0.2812 1 0.0 0
Au1 Au+3 0.1436 0.1234 0.1575 1 0.0 0
Cl1 Cl-1 0.1862 0.2907 0.0376 1 0.0 0
